data_2208949
loop_
_publ_author_name
'Bats, Jan W.'
'Nasiri, Hamid Reza'
'Schwalbe, Harald'

_publ_section_title
;
 Isoguanine dihydrochloride dihydrate
;
_journal_coeditor_code LH2045
_journal_issue 5
_journal_name_full 'Acta Crystallographica Section E'
_journal_page_first o2040
_journal_page_last o2042
_journal_paper_doi 10.1107/S1600536806014061
_journal_volume 62
_journal_year 2006
_chemical_formula_iupac 'C5 H7 N5 O 2+, 2Cl -, 2H2 O'
_chemical_formula_moiety 'C5 H7 N5 O 2+, 2Cl -, 2H2 O'
_chemical_formula_sum 'C5 H11 Cl2 N5 O3'
_chemical_formula_weight 260.09
_chemical_name_common
;
Isoguanine dihydrochloride dihydrate
;
_chemical_name_systematic
;
6-amino-2-oxo-1,2-dihydro-9H-purine-3,7-diium dichloride dihydrate
;
_space_group_IT_number 15
_symmetry_cell_setting monoclinic
_symmetry_space_group_name_Hall '-C 2yc'
_symmetry_space_group_name_H-M 'C 1 2/c 1'
_atom_sites_solution_hydrogens difmap
_atom_sites_solution_primary direct
_atom_sites_solution_secondary difmap
_audit_creation_method SHELXL-97
_cell_angle_alpha 90.00
_cell_angle_beta 117.713(16)
_cell_angle_gamma 90.00
_cell_formula_units_Z 8
_cell_length_a 19.896(3)
_cell_length_b 9.120(3)
_cell_length_c 13.077(3)
_cell_measurement_reflns_used 81
_cell_measurement_temperature 154(2)
_cell_measurement_theta_max 23
_cell_measurement_theta_min 3
_cell_volume 2100.6(10)
_computing_cell_refinement 'SAINT Siemens, 1995)'
_computing_data_collection 'SMART (Siemens, 1995)'
_computing_data_reduction SAINT
_computing_molecular_graphics 'SHELXTL (Sheldrick, 1996)'
_computing_publication_material SHELXL97
_computing_structure_refinement 'SHELXL97 (Sheldrick, 1997)'
_computing_structure_solution 'SHELXS97 (Sheldrick, 1997)'
_diffrn_ambient_temperature 154(2)
_diffrn_measured_fraction_theta_full 0.986
_diffrn_measured_fraction_theta_max 0.953
_diffrn_measurement_device_type 'Siemens SMART 1K CCD'
_diffrn_measurement_method \w
_diffrn_radiation_monochromator graphite
_diffrn_radiation_source 'normal-focus sealed tube'
_diffrn_radiation_type MoK\a
_diffrn_radiation_wavelength 0.71073
_diffrn_reflns_av_R_equivalents 0.0470
_diffrn_reflns_av_sigmaI/netI 0.0610
_diffrn_reflns_limit_h_max 25
_diffrn_reflns_limit_h_min -28
_diffrn_reflns_limit_k_max 11
_diffrn_reflns_limit_k_min -13
_diffrn_reflns_limit_l_max 19
_diffrn_reflns_limit_l_min -19
_diffrn_reflns_number 13739
_diffrn_reflns_theta_full 30.0
_diffrn_reflns_theta_max 31.1
_diffrn_reflns_theta_min 2.3
_diffrn_standards_decay_% 0.0
_diffrn_standards_interval_time 1200
_diffrn_standards_number 309
_exptl_absorpt_coefficient_mu 0.615
_exptl_absorpt_correction_T_max 0.935
_exptl_absorpt_correction_T_min 0.846
_exptl_absorpt_correction_type multi-scan
_exptl_absorpt_process_details '(SADABS; Sheldrick, 2000)'
_exptl_crystal_colour colorless
_exptl_crystal_density_diffrn 1.645
_exptl_crystal_density_method 'not measured'
_exptl_crystal_description parallelepiped
_exptl_crystal_F_000 1072
_exptl_crystal_size_max 0.44
_exptl_crystal_size_mid 0.26
_exptl_crystal_size_min 0.11
_refine_diff_density_max 0.522
_refine_diff_density_min -0.333
_refine_ls_extinction_method none
_refine_ls_goodness_of_fit_ref 1.044
_refine_ls_hydrogen_treatment refall
_refine_ls_matrix_type full
_refine_ls_number_parameters 181
_refine_ls_number_reflns 3248
_refine_ls_number_restraints 0
_refine_ls_restrained_S_all 1.044
_refine_ls_R_factor_all 0.0606
_refine_ls_R_factor_gt 0.0424
_refine_ls_shift/su_max 0.001
_refine_ls_shift/su_mean 0.000
_refine_ls_structure_factor_coef Fsqd
_refine_ls_weighting_details 'calc w=1/[\s^2^(Fo^2^)+(0.06P)^2^] where P=(Fo^2^+2Fc^2^)/3'
_refine_ls_weighting_scheme calc
_refine_ls_wR_factor_gt 0.1083
_refine_ls_wR_factor_ref 0.1131
_reflns_number_gt 2438
_reflns_number_total 3248
_reflns_threshold_expression I>2\s(I)
_cod_data_source_file lh2045.cif
_cod_data_source_block I
_cod_original_cell_volume 2100.7(10)
_cod_original_sg_symbol_H-M 'C 2/c'
_cod_database_code 2208949
_cod_database_fobs_code 2208949

loop_
_symmetry_equiv_pos_as_xyz
'x, y, z'
'x, -y, z+1/2'
'x+1/2, y+1/2, z'
'x+1/2, -y+1/2, z+1/2'
'-x, -y, -z'
'-x, y, -z-1/2'
'-x+1/2, -y+1/2, -z'
'-x+1/2, y+1/2, -z-1/2'

loop_
_atom_site_type_symbol
_atom_site_label
_atom_site_fract_x
_atom_site_fract_y
_atom_site_fract_z
_atom_site_U_iso_or_equiv
_atom_site_adp_type
_atom_site_calc_flag
_atom_site_occupancy
Cl Cl1 0.37147(3) 0.37134(5) 0.50015(4) 0.01967(14) Uani d 1
Cl Cl2 0.67550(3) -0.01416(5) 0.80874(4) 0.02247(14) Uani d 1
O O1 0.44336(10) 0.00930(19) 0.58693(17) 0.0313(4) Uani d 1
O O2 0.49788(9) 0.71785(17) 0.61992(13) 0.0250(3) Uani d 1
O O3 0.33384(10) 0.70790(18) 0.47289(16) 0.0287(4) Uani d 1
N N1 0.53143(10) 0.4787(2) 0.64785(15) 0.0175(4) Uani d 1
N N3 0.62007(10) 0.66124(19) 0.74813(15) 0.0169(3) Uani d 1
N N6 0.55575(12) 0.2292(2) 0.66612(17) 0.0215(4) Uani d 1
N N7 0.72199(9) 0.3310(2) 0.83664(14) 0.0163(3) Uani d 1
N N9 0.74626(10) 0.5635(2) 0.87455(15) 0.0166(3) Uani d 1
C C2 0.54751(11) 0.6262(2) 0.66880(16) 0.0177(4) Uani d 1
C C4 0.67208(11) 0.5519(2) 0.79450(16) 0.0141(4) Uani d 1
C C5 0.65539(11) 0.4070(2) 0.76952(16) 0.0150(4) Uani d 1
C C6 0.58039(11) 0.3643(2) 0.69370(16) 0.0155(4) Uani d 1
C C8 0.77484(12) 0.4269(2) 0.89759(18) 0.0180(4) Uani d 1
H H1A 0.4921(15) 0.459(3) 0.608(2) 0.023(7) Uiso d 1
H H1B 0.4139(18) -0.004(3) 0.626(3) 0.059(10) Uiso d 1
H H1C 0.475(2) -0.070(4) 0.601(3) 0.056(10) Uiso d 1
H H3A 0.6327(17) 0.753(3) 0.759(2) 0.043(9) Uiso d 1
H H3B 0.3818(16) 0.707(3) 0.514(2) 0.026(7) Uiso d 1
H H3C 0.325(2) 0.624(5) 0.454(3) 0.063(11) Uiso d 1
H H6A 0.5849(17) 0.167(4) 0.693(2) 0.042(9) Uiso d 1
H H6B 0.5068(17) 0.215(3) 0.620(2) 0.028(7) Uiso d 1
H H7A 0.7280(16) 0.239(3) 0.839(2) 0.034(8) Uiso d 1
H H8A 0.8247(14) 0.406(3) 0.945(2) 0.019(6) Uiso d 1
H H9A 0.7701(17) 0.640(3) 0.900(2) 0.036(8) Uiso d 1

loop_
_atom_site_aniso_label
_atom_site_aniso_U_11
_atom_site_aniso_U_22
_atom_site_aniso_U_33
_atom_site_aniso_U_12
_atom_site_aniso_U_13
_atom_site_aniso_U_23
Cl1 0.0163(2) 0.0170(2) 0.0220(2) -0.00256(18) 0.00585(19) -0.00196(18)
Cl2 0.0243(3) 0.0126(2) 0.0272(3) -0.00070(19) 0.0092(2) -0.00029(19)
O1 0.0241(8) 0.0190(8) 0.0457(11) 0.0003(7) 0.0118(8) 0.0001(7)
O2 0.0196(8) 0.0175(7) 0.0299(8) 0.0058(6) 0.0048(6) 0.0024(6)
O3 0.0209(9) 0.0135(8) 0.0376(9) 0.0019(7) 0.0019(8) 0.0004(7)
N1 0.0130(8) 0.0156(9) 0.0190(8) -0.0011(7) 0.0033(7) 0.0006(7)
N3 0.0169(8) 0.0114(8) 0.0196(8) -0.0004(7) 0.0062(7) -0.0010(6)
N6 0.0190(10) 0.0139(9) 0.0248(9) -0.0016(8) 0.0044(8) 0.0002(7)
N7 0.0159(8) 0.0123(8) 0.0182(8) 0.0026(7) 0.0057(7) 0.0018(7)
N9 0.0152(8) 0.0138(9) 0.0175(8) -0.0013(7) 0.0049(6) -0.0021(6)
C2 0.0187(10) 0.0169(10) 0.0165(9) 0.0009(8) 0.0073(8) 0.0001(7)
C4 0.0155(9) 0.0132(9) 0.0129(8) -0.0006(7) 0.0061(7) 0.0001(7)
C5 0.0159(9) 0.0130(9) 0.0155(9) 0.0031(7) 0.0066(8) 0.0023(7)
C6 0.0181(9) 0.0136(9) 0.0154(8) -0.0017(8) 0.0082(8) -0.0002(7)
C8 0.0164(10) 0.0169(10) 0.0177(9) 0.0023(8) 0.0055(8) 0.0004(8)

loop_
_atom_type_symbol
_atom_type_description
_atom_type_scat_dispersion_real
_atom_type_scat_dispersion_imag
_atom_type_scat_source
C C 0.0033 0.0016 'International Tables Vol C Tables 4.2.6.8 and 6.1.1.4'
H H 0.0000 0.0000 'International Tables Vol C Tables 4.2.6.8 and 6.1.1.4'
N N 0.0061 0.0033 'International Tables Vol C Tables 4.2.6.8 and 6.1.1.4'
O O 0.0106 0.0060 'International Tables Vol C Tables 4.2.6.8 and 6.1.1.4'
Cl Cl 0.1484 0.1585 'International Tables Vol C Tables 4.2.6.8 and 6.1.1.4'

loop_
_geom_angle_atom_site_label_1
_geom_angle_atom_site_label_2
_geom_angle_atom_site_label_3
_geom_angle
H1B O1 H1C 109(3)
H3B O3 H3C 102(3)
C6 N1 C2 127.38(18)
C6 N1 H1A 116(2)
C2 N1 H1A 117(2)
C4 N3 C2 118.88(18)
C4 N3 H3A 122(2)
C2 N3 H3A 118(2)
C6 N6 H6A 118(2)
C6 N6 H6B 118.7(18)
H6A N6 H6B 124(3)
C8 N7 C5 108.05(18)
C8 N7 H7A 125.3(19)
C5 N7 H7A 126.6(19)
C8 N9 C4 107.14(17)
C8 N9 H9A 126(2)
C4 N9 H9A 126(2)
O2 C2 N3 123.2(2)
O2 C2 N1 120.41(19)
N3 C2 N1 116.35(18)
N9 C4 N3 127.91(18)
N9 C4 C5 108.43(17)
N3 C4 C5 123.60(18)
C4 C5 N7 106.15(17)
C4 C5 C6 119.77(17)
N7 C5 C6 133.94(18)
N6 C6 N1 119.92(19)
N6 C6 C5 126.23(19)
N1 C6 C5 113.85(18)
N7 C8 N9 110.22(18)
N7 C8 H8A 125.8(16)
N9 C8 H8A 123.9(16)

loop_
_geom_bond_atom_site_label_1
_geom_bond_atom_site_label_2
_geom_bond_distance
O1 H1B 0.95(3)
O1 H1C 0.92(4)
O2 C2 1.223(3)
O3 H3B 0.85(3)
O3 H3C 0.80(4)
N1 C6 1.362(3)
N1 C2 1.380(3)
N1 H1A 0.73(3)
N3 C4 1.360(3)
N3 C2 1.367(3)
N3 H3A 0.87(3)
N6 C6 1.313(3)
N6 H6A 0.77(3)
N6 H6B 0.89(3)
N7 C8 1.314(3)
N7 C5 1.388(2)
N7 H7A 0.84(3)
N9 C8 1.344(3)
N9 C4 1.360(3)
N9 H9A 0.83(3)
C4 C5 1.364(3)
C5 C6 1.409(3)
C8 H8A 0.91(3)

loop_
_geom_hbond_atom_site_label_D
_geom_hbond_atom_site_label_H
_geom_hbond_atom_site_label_A
_geom_hbond_site_symmetry_A
_geom_hbond_distance_DH
_geom_hbond_distance_HA
_geom_hbond_distance_DA
_geom_hbond_angle_DHA
_geom_hbond_publ_flag
N1 H1A Cl1 1_555 0.73(3) 2.29(3) 3.017(2) 172(3) yes
N3 H3A Cl2 1_565 0.87(3) 2.27(3) 3.130(2) 173(2) yes
N6 H6A Cl2 1_555 0.77(3) 2.39(3) 3.154(3) 170(3) yes
N6 H6B O1 1_555 0.89(3) 2.19(3) 2.818(3) 128(2) yes
N7 H7A Cl2 1_555 0.84(3) 2.49(3) 3.253(2) 151(3) yes
N9 H9A O3 4_565 0.83(3) 1.82(3) 2.637(3) 171(3) yes
O1 H1B Cl2 6_657 0.95(3) 2.30(4) 3.240(3) 169(3) yes
O1 H1C O2 1_545 0.92(4) 1.98(4) 2.827(3) 153(4) yes
O3 H3B O2 1_555 0.85(3) 2.07(3) 2.919(3) 176(3) yes
O3 H3C Cl1 1_555 0.80(4) 2.45(5) 3.140(2) 145(4) yes
C8 H8A Cl1 4_555 0.91(3) 2.68(3) 3.240(2) 121(2) yes
C8 H8A O1 4_555 0.91(3) 2.35(3) 3.161(3) 147(2) yes

loop_
_geom_torsion_atom_site_label_1
_geom_torsion_atom_site_label_2
_geom_torsion_atom_site_label_3
_geom_torsion_atom_site_label_4
_geom_torsion
C4 N3 C2 O2 -177.43(19)
C4 N3 C2 N1 4.4(3)
C6 N1 C2 O2 178.87(19)
C6 N1 C2 N3 -2.9(3)
C8 N9 C4 N3 177.81(19)
C8 N9 C4 C5 0.5(2)
C2 N3 C4 N9 -179.44(19)
C2 N3 C4 C5 -2.5(3)
N9 C4 C5 N7 -0.3(2)
N3 C4 C5 N7 -177.73(17)
N9 C4 C5 C6 176.08(17)
N3 C4 C5 C6 -1.4(3)
C8 N7 C5 C4 -0.1(2)
C8 N7 C5 C6 -175.7(2)
C2 N1 C6 N6 178.95(19)
C2 N1 C6 C5 -0.8(3)
C4 C5 C6 N6 -176.8(2)
N7 C5 C6 N6 -1.7(4)
C4 C5 C6 N1 2.9(3)
N7 C5 C6 N1 178.0(2)
C5 N7 C8 N9 0.4(2)
C4 N9 C8 N7 -0.5(2)

loop_
_cod_related_entry_id
_cod_related_entry_database
_cod_related_entry_code
1 ChemSpider 21128330
